data_4103355
loop_
_publ_author_name
'Andrey Solovyev'
'Qianli Chu'
'Steven J. Geib'
'Louis Fensterbank'
'Max Malacria'
'Emmanuel Lac\^ote'
'Dennis P. Curran'

_publ_section_title
;
 Substitution Reactions at Tetracoordinate Boron: Synthesis of
 N-Heterocyclic Carbene Boranes with Boron-Heteroatom Bonds
;
_journal_name_full 'Journal of the American Chemical Society'
_journal_page_first 15072
_journal_page_last 15080
_journal_paper_doi 10.1021/ja107025y
_journal_volume 132
_journal_year 2010
_chemical_formula_sum 'C33 H44 B I N2'
_chemical_formula_weight 606.41
_chemical_name_systematic
; 
 ? 
;
_space_group_IT_number 14
_symmetry_cell_setting monoclinic
_symmetry_space_group_name_Hall '-P 2yn'
_symmetry_space_group_name_H-M 'P 1 21/n 1'
_atom_sites_solution_hydrogens geom
_atom_sites_solution_primary direct
_atom_sites_solution_secondary difmap
_audit_creation_method SHELXL-97
_cell_angle_alpha 90.00
_cell_angle_beta 105.247(2)
_cell_angle_gamma 90.00
_cell_formula_units_Z 4
_cell_length_a 10.6454(9)
_cell_length_b 19.1241(15)
_cell_length_c 16.5399(13)
_cell_measurement_temperature 203(2)
_cell_volume 3248.7(5)
_computing_structure_refinement 'SHELXL-97 (Sheldrick, 1997)'
_computing_structure_solution 'SHELXS-97 (Sheldrick, 1990)'
_diffrn_ambient_temperature 203(2)
_diffrn_measured_fraction_theta_full 0.943
_diffrn_measured_fraction_theta_max 0.943
_diffrn_radiation_monochromator graphite
_diffrn_radiation_source 'fine-focus sealed tube'
_diffrn_radiation_type MoK\a
_diffrn_radiation_wavelength 0.71073
_diffrn_reflns_av_R_equivalents 0.0325
_diffrn_reflns_av_sigmaI/netI 0.0331
_diffrn_reflns_limit_h_max 15
_diffrn_reflns_limit_h_min -15
_diffrn_reflns_limit_k_max 27
_diffrn_reflns_limit_k_min -27
_diffrn_reflns_limit_l_max 23
_diffrn_reflns_limit_l_min -24
_diffrn_reflns_number 40340
_diffrn_reflns_theta_full 32.36
_diffrn_reflns_theta_max 32.36
_diffrn_reflns_theta_min 1.66
_exptl_absorpt_coefficient_mu 1.008
_exptl_absorpt_correction_T_max 0.8239
_exptl_absorpt_correction_T_min 0.6887
_exptl_crystal_density_diffrn 1.240
_exptl_crystal_density_method 'not measured'
_exptl_crystal_F_000 1256
_exptl_crystal_size_max 0.40
_exptl_crystal_size_mid 0.26
_exptl_crystal_size_min 0.20
_refine_diff_density_max 1.090
_refine_diff_density_min -0.277
_refine_diff_density_rms 0.061
_refine_ls_extinction_method none
_refine_ls_goodness_of_fit_ref 1.085
_refine_ls_hydrogen_treatment mixed
_refine_ls_matrix_type full
_refine_ls_number_parameters 358
_refine_ls_number_reflns 10930
_refine_ls_number_restraints 0
_refine_ls_restrained_S_all 1.085
_refine_ls_R_factor_all 0.0656
_refine_ls_R_factor_gt 0.0392
_refine_ls_shift/su_max 0.005
_refine_ls_shift/su_mean 0.000
_refine_ls_structure_factor_coef Fsqd
_refine_ls_weighting_details 'calc w=1/[\s^2^(Fo^2^)+(0.0534P)^2^+0.0000P] where P=(Fo^2^+2Fc^2^)/3'
_refine_ls_weighting_scheme calc
_refine_ls_wR_factor_gt 0.0963
_refine_ls_wR_factor_ref 0.1085
_reflns_number_gt 7525
_reflns_number_total 10930
_reflns_threshold_expression >2sigma(I)
_cod_data_source_file ja107025y_si_001.cif
_cod_data_source_block chu1028s
_cod_database_code 4103355

loop_
_symmetry_equiv_pos_as_xyz
'x, y, z'
'-x+1/2, y+1/2, -z+1/2'
'-x, -y, -z'
'x-1/2, -y-1/2, z-1/2'

loop_
_atom_site_label
_atom_site_type_symbol
_atom_site_fract_x
_atom_site_fract_y
_atom_site_fract_z
_atom_site_U_iso_or_equiv
_atom_site_adp_type
_atom_site_occupancy
_atom_site_symmetry_multiplicity
_atom_site_calc_flag
_atom_site_refinement_flags
I I 0.203501(13) 0.162822(7) 0.326206(8) 0.05588(7) Uani 1 1 d .
B B 0.4063(2) 0.21086(10) 0.38516(12) 0.0371(4) Uani 1 1 d .
H2B H 0.471(2) 0.1654(10) 0.3955(14) 0.049(6) Uiso 1 1 d .
H1B H 0.4154(18) 0.2508(10) 0.3365(11) 0.041(5) Uiso 1 1 d .
N1 N 0.38698(13) 0.31569(7) 0.48465(8) 0.0306(3) Uani 1 1 d .
C1 C 0.40402(14) 0.24700(8) 0.47152(9) 0.0295(3) Uani 1 1 d .
N2 N 0.42741(13) 0.21707(7) 0.54816(8) 0.0314(3) Uani 1 1 d .
C2 C 0.4001(2) 0.32847(9) 0.56881(11) 0.0379(4) Uani 1 1 d .
H2 H 0.393(2) 0.3762(12) 0.5876(13) 0.050(6) Uiso 1 1 d .
C3 C 0.42578(18) 0.26677(10) 0.60832(11) 0.0392(4) Uani 1 1 d .
H3 H 0.443(2) 0.2543(11) 0.6673(13) 0.052(6) Uiso 1 1 d .
C4 C 0.48139(19) 0.40189(10) 0.40958(12) 0.0434(4) Uani 1 1 d .
C5 C 0.4620(3) 0.45586(11) 0.35104(14) 0.0581(6) Uani 1 1 d .
H5A H 0.5346 0.4783 0.3405 0.070 Uiso 1 1 calc R
C6 C 0.3403(3) 0.47684(11) 0.30875(14) 0.0636(6) Uani 1 1 d .
H6A H 0.3304 0.5135 0.2697 0.076 Uiso 1 1 calc R
C7 C 0.2315(2) 0.44505(11) 0.32240(12) 0.0559(5) Uani 1 1 d .
H7A H 0.1482 0.4601 0.2923 0.067 Uiso 1 1 calc R
C8 C 0.24341(18) 0.39045(9) 0.38059(10) 0.0400(4) Uani 1 1 d .
C9 C 0.36922(17) 0.37051(8) 0.42224(10) 0.0338(3) Uani 1 1 d .
C10 C 0.6171(2) 0.37872(12) 0.45572(16) 0.0579(5) Uani 1 1 d .
H10A H 0.6101 0.3458 0.5005 0.069 Uiso 1 1 calc R
C11 C 0.7021(3) 0.44017(17) 0.4963(2) 0.0946(10) Uani 1 1 d .
H11A H 0.6547 0.4687 0.5268 0.142 Uiso 1 1 calc R
H11B H 0.7244 0.4682 0.4531 0.142 Uiso 1 1 calc R
H11C H 0.7811 0.4227 0.5346 0.142 Uiso 1 1 calc R
C12 C 0.6838(3) 0.34110(16) 0.3976(3) 0.0985(12) Uani 1 1 d .
H12A H 0.6287 0.3032 0.3694 0.148 Uiso 1 1 calc R
H12B H 0.7663 0.3223 0.4299 0.148 Uiso 1 1 calc R
H12C H 0.6988 0.3737 0.3562 0.148 Uiso 1 1 calc R
C13 C 0.12474(19) 0.35630(11) 0.39775(12) 0.0470(4) Uani 1 1 d .
H13A H 0.1508 0.3090 0.4204 0.056 Uiso 1 1 calc R
C14 C 0.0790(2) 0.39666(15) 0.46431(16) 0.0695(7) Uani 1 1 d .
H14A H 0.1487 0.3985 0.5156 0.104 Uiso 1 1 calc R
H14B H 0.0040 0.3734 0.4750 0.104 Uiso 1 1 calc R
H14C H 0.0551 0.4438 0.4446 0.104 Uiso 1 1 calc R
C15 C 0.0132(2) 0.34751(13) 0.31880(16) 0.0672(7) Uani 1 1 d .
H15A H 0.0460 0.3268 0.2749 0.101 Uiso 1 1 calc R
H15B H -0.0246 0.3929 0.3005 0.101 Uiso 1 1 calc R
H15C H -0.0528 0.3173 0.3308 0.101 Uiso 1 1 calc R
C16 C 0.36171(16) 0.09911(9) 0.57739(10) 0.0363(3) Uani 1 1 d .
C17 C 0.39878(19) 0.03030(10) 0.60089(11) 0.0428(4) Uani 1 1 d .
H17A H 0.3360 -0.0015 0.6091 0.051 Uiso 1 1 calc R
C18 C 0.5260(2) 0.00810(9) 0.61227(11) 0.0451(4) Uani 1 1 d .
H18A H 0.5485 -0.0385 0.6276 0.054 Uiso 1 1 calc R
C19 C 0.61943(18) 0.05403(10) 0.60126(11) 0.0421(4) Uani 1 1 d .
H19A H 0.7053 0.0381 0.6088 0.051 Uiso 1 1 calc R
C20 C 0.58986(16) 0.12370(9) 0.57908(10) 0.0356(3) Uani 1 1 d .
C21 C 0.46042(16) 0.14421(9) 0.56773(10) 0.0326(3) Uani 1 1 d .
C22 C 0.22180(17) 0.12245(10) 0.56445(12) 0.0439(4) Uani 1 1 d .
H22A H 0.2090 0.1651 0.5293 0.053 Uiso 1 1 calc R
C23 C 0.1946(2) 0.14164(15) 0.64789(16) 0.0660(6) Uani 1 1 d .
H23A H 0.2561 0.1770 0.6759 0.099 Uiso 1 1 calc R
H23B H 0.2036 0.1004 0.6830 0.099 Uiso 1 1 calc R
H23C H 0.1067 0.1598 0.6378 0.099 Uiso 1 1 calc R
C24 C 0.1245(2) 0.06743(12) 0.51853(17) 0.0616(6) Uani 1 1 d .
H24A H 0.1473 0.0529 0.4680 0.092 Uiso 1 1 calc R
H24B H 0.0375 0.0872 0.5037 0.092 Uiso 1 1 calc R
H24C H 0.1269 0.0273 0.5547 0.092 Uiso 1 1 calc R
C25 C 0.69597(18) 0.17402(10) 0.57074(13) 0.0447(4) Uani 1 1 d .
H25A H 0.6539 0.2183 0.5470 0.054 Uiso 1 1 calc R
C26 C 0.7729(3) 0.14637(16) 0.51232(18) 0.0715(7) Uani 1 1 d .
H26A H 0.8334 0.1820 0.5042 0.107 Uiso 1 1 calc R
H26B H 0.7137 0.1345 0.4587 0.107 Uiso 1 1 calc R
H26C H 0.8210 0.1050 0.5367 0.107 Uiso 1 1 calc R
C27 C 0.7873(3) 0.1899(2) 0.65606(17) 0.0836(9) Uani 1 1 d .
H27A H 0.7387 0.2113 0.6915 0.125 Uiso 1 1 calc R
H27B H 0.8549 0.2217 0.6495 0.125 Uiso 1 1 calc R
H27C H 0.8267 0.1468 0.6817 0.125 Uiso 1 1 calc R
C31 C 0.3086(8) -0.1734(2) 0.7335(3) 0.131(2) Uani 1 1 d .
H31A H 0.3147 -0.2198 0.7161 0.157 Uiso 1 1 calc R
C32 C 0.4172(5) -0.1388(3) 0.7774(3) 0.1152(14) Uani 1 1 d .
H32A H 0.4992 -0.1604 0.7883 0.138 Uiso 1 1 calc R
C33 C 0.4065(4) -0.0736(2) 0.8051(2) 0.0961(10) Uani 1 1 d .
H33A H 0.4803 -0.0499 0.8370 0.115 Uiso 1 1 calc R
C34 C 0.2889(5) -0.04274(16) 0.7865(2) 0.0962(11) Uani 1 1 d .
H34A H 0.2814 0.0030 0.8054 0.115 Uiso 1 1 calc R
C35 C 0.1842(4) -0.0753(2) 0.7425(2) 0.0995(11) Uani 1 1 d .
H35A H 0.1034 -0.0522 0.7303 0.119 Uiso 1 1 calc R
C36 C 0.1909(5) -0.1403(3) 0.7151(2) 0.1165(15) Uani 1 1 d .
H36A H 0.1157 -0.1630 0.6835 0.140 Uiso 1 1 calc R

loop_
_atom_site_aniso_label
_atom_site_aniso_U_11
_atom_site_aniso_U_22
_atom_site_aniso_U_33
_atom_site_aniso_U_23
_atom_site_aniso_U_13
_atom_site_aniso_U_12
I 0.05376(10) 0.05266(10) 0.05087(10) -0.01617(5) -0.00455(6) -0.00713(6)
B 0.0407(10) 0.0357(9) 0.0323(9) -0.0058(7) 0.0049(8) 0.0004(8)
N1 0.0323(7) 0.0300(6) 0.0274(6) -0.0021(5) 0.0043(5) 0.0012(5)
C1 0.0266(7) 0.0299(7) 0.0292(7) 0.0002(6) 0.0024(6) -0.0002(6)
N2 0.0314(7) 0.0315(7) 0.0292(6) -0.0006(5) 0.0043(5) 0.0026(5)
C2 0.0457(10) 0.0367(9) 0.0296(8) -0.0042(6) 0.0066(7) 0.0056(7)
C3 0.0480(10) 0.0401(9) 0.0272(8) -0.0017(7) 0.0057(7) 0.0037(8)
C4 0.0525(11) 0.0375(9) 0.0423(10) -0.0028(7) 0.0163(8) -0.0026(8)
C5 0.0810(16) 0.0440(11) 0.0557(13) 0.0020(9) 0.0295(12) -0.0120(11)
C6 0.100(2) 0.0435(11) 0.0470(12) 0.0122(9) 0.0193(12) 0.0015(12)
C7 0.0750(15) 0.0446(11) 0.0393(10) 0.0046(8) -0.0006(10) 0.0154(10)
C8 0.0482(10) 0.0363(9) 0.0308(8) -0.0050(7) 0.0017(7) 0.0059(7)
C9 0.0433(9) 0.0269(7) 0.0302(8) -0.0015(6) 0.0075(7) 0.0017(6)
C10 0.0445(11) 0.0606(13) 0.0730(15) 0.0019(11) 0.0233(10) -0.0057(10)
C11 0.0715(18) 0.104(2) 0.102(2) -0.0531(19) 0.0118(16) -0.0037(16)
C12 0.0583(17) 0.096(2) 0.146(3) -0.061(2) 0.0346(19) -0.0083(14)
C13 0.0390(9) 0.0490(10) 0.0458(10) -0.0046(8) -0.0014(8) 0.0045(8)
C14 0.0530(13) 0.0930(19) 0.0625(15) -0.0218(13) 0.0152(11) -0.0042(12)
C15 0.0473(12) 0.0760(16) 0.0631(15) -0.0169(12) -0.0126(11) 0.0062(11)
C16 0.0375(8) 0.0368(8) 0.0317(8) -0.0014(6) 0.0040(7) -0.0005(7)
C17 0.0485(10) 0.0359(9) 0.0409(10) 0.0004(7) 0.0061(8) -0.0053(8)
C18 0.0576(11) 0.0329(8) 0.0388(9) 0.0004(7) 0.0018(8) 0.0046(8)
C19 0.0419(9) 0.0433(9) 0.0379(9) 0.0004(7) 0.0046(7) 0.0114(8)
C20 0.0352(8) 0.0378(9) 0.0312(8) -0.0013(6) 0.0041(6) 0.0038(7)
C21 0.0347(8) 0.0326(7) 0.0275(7) 0.0006(6) 0.0028(6) 0.0038(6)
C22 0.0345(9) 0.0441(10) 0.0504(11) 0.0024(8) 0.0068(8) -0.0021(7)
C23 0.0513(13) 0.0830(16) 0.0668(15) -0.0056(13) 0.0207(11) 0.0086(12)
C24 0.0392(10) 0.0562(13) 0.0855(17) -0.0033(11) 0.0093(11) -0.0109(9)
C25 0.0351(9) 0.0448(10) 0.0529(11) 0.0056(8) 0.0095(8) 0.0039(7)
C26 0.0558(14) 0.0882(18) 0.0805(18) -0.0098(14) 0.0358(13) -0.0096(13)
C27 0.0753(18) 0.105(2) 0.0685(16) -0.0241(16) 0.0153(14) -0.0414(16)
C31 0.232(7) 0.067(2) 0.122(4) -0.026(2) 0.099(4) 0.000(3)
C32 0.126(3) 0.135(4) 0.093(3) 0.028(3) 0.044(2) 0.057(3)
C33 0.105(3) 0.110(3) 0.075(2) -0.0009(19) 0.0262(18) -0.025(2)
C34 0.150(4) 0.0557(17) 0.098(2) -0.0029(16) 0.058(3) 0.004(2)
C35 0.100(3) 0.132(3) 0.080(2) 0.010(2) 0.046(2) 0.026(2)
C36 0.125(3) 0.154(4) 0.086(2) -0.040(3) 0.055(3) -0.064(3)

loop_
_atom_type_symbol
_atom_type_description
_atom_type_scat_dispersion_real
_atom_type_scat_dispersion_imag
_atom_type_scat_source
C C 0.0033 0.0016 'International Tables Vol C Tables 4.2.6.8 and 6.1.1.4'
H H 0.0000 0.0000 'International Tables Vol C Tables 4.2.6.8 and 6.1.1.4'
B B 0.0013 0.0007 'International Tables Vol C Tables 4.2.6.8 and 6.1.1.4'
N N 0.0061 0.0033 'International Tables Vol C Tables 4.2.6.8 and 6.1.1.4'
I I -0.4742 1.8119 'International Tables Vol C Tables 4.2.6.8 and 6.1.1.4'

loop_
_geom_angle_atom_site_label_1
_geom_angle_atom_site_label_2
_geom_angle_atom_site_label_3
_geom_angle
C1 B I 108.52(12)
C1 B H2B 111.2(12)
I B H2B 103.3(12)
C1 B H1B 111.6(10)
I B H1B 102.3(9)
H2B B H1B 118.7(15)
C1 N1 C2 110.55(13)
C1 N1 C9 125.95(13)
C2 N1 C9 123.28(14)
N1 C1 N2 105.08(13)
N1 C1 B 126.89(14)
N2 C1 B 127.89(14)
C1 N2 C3 110.49(14)
C1 N2 C21 126.07(13)
C3 N2 C21 123.26(14)
C3 C2 N1 106.76(15)
C3 C2 H2 133.8(13)
N1 C2 H2 119.4(13)
C2 C3 N2 107.12(15)
C2 C3 H3 131.6(12)
N2 C3 H3 121.3(12)
C5 C4 C9 116.42(19)
C5 C4 C10 121.01(19)
C9 C4 C10 122.56(17)
C6 C5 C4 121.5(2)
C6 C5 H5A 119.2
C4 C5 H5A 119.2
C5 C6 C7 120.9(2)
C5 C6 H6A 119.6
C7 C6 H6A 119.6
C6 C7 C8 120.8(2)
C6 C7 H7A 119.6
C8 C7 H7A 119.6
C9 C8 C7 116.51(18)
C9 C8 C13 122.14(16)
C7 C8 C13 121.34(17)
C8 C9 C4 123.86(16)
C8 C9 N1 118.71(15)
C4 C9 N1 117.40(15)
C4 C10 C12 111.3(2)
C4 C10 C11 111.9(2)
C12 C10 C11 108.8(2)
C4 C10 H10A 108.3
C12 C10 H10A 108.3
C11 C10 H10A 108.3
C10 C11 H11A 109.5
C10 C11 H11B 109.5
H11A C11 H11B 109.5
C10 C11 H11C 109.5
H11A C11 H11C 109.5
H11B C11 H11C 109.5
C10 C12 H12A 109.5
C10 C12 H12B 109.5
H12A C12 H12B 109.5
C10 C12 H12C 109.5
H12A C12 H12C 109.5
H12B C12 H12C 109.5
C8 C13 C15 112.78(19)
C8 C13 C14 110.95(17)
C15 C13 C14 110.43(18)
C8 C13 H13A 107.5
C15 C13 H13A 107.5
C14 C13 H13A 107.5
C13 C14 H14A 109.5
C13 C14 H14B 109.5
H14A C14 H14B 109.5
C13 C14 H14C 109.5
H14A C14 H14C 109.5
H14B C14 H14C 109.5
C13 C15 H15A 109.5
C13 C15 H15B 109.5
H15A C15 H15B 109.5
C13 C15 H15C 109.5
H15A C15 H15C 109.5
H15B C15 H15C 109.5
C17 C16 C21 116.46(16)
C17 C16 C22 120.74(16)
C21 C16 C22 122.79(15)
C18 C17 C16 121.38(17)
C18 C17 H17A 119.3
C16 C17 H17A 119.3
C19 C18 C17 120.16(17)
C19 C18 H18A 119.9
C17 C18 H18A 119.9
C18 C19 C20 121.58(17)
C18 C19 H19A 119.2
C20 C19 H19A 119.2
C19 C20 C21 116.72(16)
C19 C20 C25 120.49(16)
C21 C20 C25 122.76(15)
C20 C21 C16 123.70(16)
C20 C21 N2 118.14(15)
C16 C21 N2 118.12(14)
C16 C22 C23 110.87(16)
C16 C22 C24 112.31(16)
C23 C22 C24 110.41(18)
C16 C22 H22A 107.7
C23 C22 H22A 107.7
C24 C22 H22A 107.7
C22 C23 H23A 109.5
C22 C23 H23B 109.5
H23A C23 H23B 109.5
C22 C23 H23C 109.5
H23A C23 H23C 109.5
H23B C23 H23C 109.5
C22 C24 H24A 109.5
C22 C24 H24B 109.5
H24A C24 H24B 109.5
C22 C24 H24C 109.5
H24A C24 H24C 109.5
H24B C24 H24C 109.5
C27 C25 C20 110.62(18)
C27 C25 C26 109.9(2)
C20 C25 C26 112.12(18)
C27 C25 H25A 108.0
C20 C25 H25A 108.0
C26 C25 H25A 108.0
C25 C26 H26A 109.5
C25 C26 H26B 109.5
H26A C26 H26B 109.5
C25 C26 H26C 109.5
H26A C26 H26C 109.5
H26B C26 H26C 109.5
C25 C27 H27A 109.5
C25 C27 H27B 109.5
H27A C27 H27B 109.5
C25 C27 H27C 109.5
H27A C27 H27C 109.5
H27B C27 H27C 109.5
C32 C31 C36 119.5(4)
C32 C31 H31A 120.3
C36 C31 H31A 120.3
C33 C32 C31 119.8(4)
C33 C32 H32A 120.1
C31 C32 H32A 120.1
C32 C33 C34 119.1(4)
C32 C33 H33A 120.4
C34 C33 H33A 120.4
C35 C34 C33 121.4(3)
C35 C34 H34A 119.3
C33 C34 H34A 119.3
C34 C35 C36 121.0(4)
C34 C35 H35A 119.5
C36 C35 H35A 119.5
C35 C36 C31 119.1(4)
C35 C36 H36A 120.5
C31 C36 H36A 120.5

loop_
_geom_bond_atom_site_label_1
_geom_bond_atom_site_label_2
_geom_bond_distance
I B 2.313(2)
B C1 1.593(2)
B H2B 1.09(2)
B H1B 1.132(19)
N1 C1 1.351(2)
N1 C2 1.384(2)
N1 C9 1.448(2)
C1 N2 1.353(2)
N2 C3 1.380(2)
N2 C21 1.453(2)
C2 C3 1.342(3)
C2 H2 0.97(2)
C3 H3 0.97(2)
C4 C5 1.393(3)
C4 C9 1.400(3)
C4 C10 1.512(3)
C5 C6 1.360(3)
C5 H5A 0.9400
C6 C7 1.379(3)
C6 H6A 0.9400
C7 C8 1.403(3)
C7 H7A 0.9400
C8 C9 1.389(2)
C8 C13 1.514(3)
C10 C12 1.518(4)
C10 C11 1.526(4)
C10 H10A 0.9900
C11 H11A 0.9700
C11 H11B 0.9700
C11 H11C 0.9700
C12 H12A 0.9700
C12 H12B 0.9700
C12 H12C 0.9700
C13 C15 1.526(3)
C13 C14 1.526(3)
C13 H13A 0.9900
C14 H14A 0.9700
C14 H14B 0.9700
C14 H14C 0.9700
C15 H15A 0.9700
C15 H15B 0.9700
C15 H15C 0.9700
C16 C17 1.399(2)
C16 C21 1.401(2)
C16 C22 1.515(2)
C17 C18 1.384(3)
C17 H17A 0.9400
C18 C19 1.375(3)
C18 H18A 0.9400
C19 C20 1.396(2)
C19 H19A 0.9400
C20 C21 1.397(2)
C20 C25 1.518(3)
C22 C23 1.528(3)
C22 C24 1.531(3)
C22 H22A 0.9900
C23 H23A 0.9700
C23 H23B 0.9700
C23 H23C 0.9700
C24 H24A 0.9700
C24 H24B 0.9700
C24 H24C 0.9700
C25 C27 1.519(3)
C25 C26 1.517(3)
C25 H25A 0.9900
C26 H26A 0.9700
C26 H26B 0.9700
C26 H26C 0.9700
C27 H27A 0.9700
C27 H27B 0.9700
C27 H27C 0.9700
C31 C32 1.365(7)
C31 C36 1.365(7)
C31 H31A 0.9400
C32 C33 1.342(6)
C32 H32A 0.9400
C33 C34 1.345(5)
C33 H33A 0.9400
C34 C35 1.316(5)
C34 H34A 0.9400
C35 C36 1.332(6)
C35 H35A 0.9400
C36 H36A 0.9400

loop_
_cod_related_entry_id
_cod_related_entry_database
_cod_related_entry_code
1 ChemSpider 30660139
